data_4102046
loop_
_publ_author_name
'Tarun K. Bera'
'Joon I. Jang'
'Jung-Hwan Song'
'Christos D. Malliakas'
'Arthur J. Freeman'
'John B. Ketterson'
'Mercouri G. Kanatzidis'

_publ_section_title
;
 Soluble Semiconductors AAsSe2 (A = Li, Na) with a Direct-Band-Gap and
 Strong Second Harmonic Generation: A Combined Experimental and
 Theoretical Study
;
_journal_name_full 'Journal of the American Chemical Society'
_journal_page_first 3484
_journal_page_last 3495
_journal_paper_doi 10.1021/ja9094846
_journal_volume 132
_journal_year 2010
_chemical_formula_sum 'As Li Se2'
_chemical_formula_weight 239.78
_chemical_name_systematic
; 
 ? 
;
_space_group_IT_number 9
_symmetry_cell_setting monoclinic
_symmetry_space_group_name_Hall 'C -2yc'
_symmetry_space_group_name_H-M 'C 1 c 1'
_atom_sites_solution_primary direct
_atom_sites_solution_secondary difmap
_audit_creation_method SHELXL-97
_cell_angle_alpha 90.00
_cell_angle_beta 113.117(8)
_cell_angle_gamma 90.00
_cell_formula_units_Z 4
_cell_length_a 12.2872(14)
_cell_length_b 5.5419(7)
_cell_length_c 5.5533(6)
_cell_measurement_reflns_used 1560
_cell_measurement_temperature 100
_cell_measurement_theta_max 29.13
_cell_measurement_theta_min 3.61
_cell_volume 347.79(7)
_computing_cell_refinement X-area
_computing_data_collection X-area
_computing_data_reduction X-area
_computing_molecular_graphics Diamond
_computing_structure_refinement 'SHELXL-97 (Sheldrick, 1997)'
_computing_structure_solution 'SHELXS-97 (Sheldrick, 1990)'
_diffrn_ambient_temperature 100
_diffrn_measured_fraction_theta_full 0.998
_diffrn_measured_fraction_theta_max 0.998
_diffrn_measurement_device_type IPDS2
_diffrn_measurement_method 'profile data from \w scan'
_diffrn_radiation_monochromator graphite
_diffrn_radiation_source 'fine-focus sealed tube'
_diffrn_radiation_type MoK\a
_diffrn_radiation_wavelength 0.71073
_diffrn_reflns_av_R_equivalents 0.0260
_diffrn_reflns_av_sigmaI/netI 0.0270
_diffrn_reflns_limit_h_max 16
_diffrn_reflns_limit_h_min -16
_diffrn_reflns_limit_k_max 7
_diffrn_reflns_limit_k_min -7
_diffrn_reflns_limit_l_max 7
_diffrn_reflns_limit_l_min -7
_diffrn_reflns_number 1560
_diffrn_reflns_theta_full 29.13
_diffrn_reflns_theta_max 29.13
_diffrn_reflns_theta_min 3.61
_exptl_absorpt_coefficient_mu 30.412
_exptl_absorpt_correction_T_max 0.6188
_exptl_absorpt_correction_T_min 0.1802
_exptl_absorpt_correction_type numerical
_exptl_absorpt_process_details XRED32
_exptl_crystal_colour black
_exptl_crystal_density_diffrn 4.579
_exptl_crystal_density_meas 4.579
_exptl_crystal_density_method 'not measured'
_exptl_crystal_description needle
_exptl_crystal_F_000 416
_exptl_crystal_size_max 0.15
_exptl_crystal_size_mid 0.10
_exptl_crystal_size_min 0.05
_refine_diff_density_max 0.944
_refine_diff_density_min -0.905
_refine_diff_density_rms 0.215
_refine_ls_abs_structure_details 'Flack H D (1983), Acta Cryst. A39, 876-881'
_refine_ls_abs_structure_Flack -0.06(11)
_refine_ls_extinction_coef 0.0010(3)
_refine_ls_extinction_expression Fc^*^=kFc[1+0.001xFc^2^\l^3^/sin(2\q)]^-1/4^
_refine_ls_extinction_method SHELXL
_refine_ls_goodness_of_fit_ref 1.099
_refine_ls_matrix_type full
_refine_ls_number_parameters 33
_refine_ls_number_reflns 845
_refine_ls_number_restraints 2
_refine_ls_restrained_S_all 1.098
_refine_ls_R_factor_all 0.0283
_refine_ls_R_factor_gt 0.0237
_refine_ls_shift/su_max 0.001
_refine_ls_shift/su_mean 0.000
_refine_ls_structure_factor_coef Fsqd
_refine_ls_weighting_details 'calc w=1/[\s^2^(Fo^2^)+(0.0259P)^2^+0.0000P] where P=(Fo^2^+2Fc^2^)/3'
_refine_ls_weighting_scheme calc
_refine_ls_wR_factor_gt 0.0465
_refine_ls_wR_factor_ref 0.0475
_reflns_number_gt 790
_reflns_number_total 845
_reflns_threshold_expression >2sigma(I)
_cod_data_source_file ja9094846_si_002_2.cif
_cod_data_source_block beta-LiAsSe2
_cod_database_code 4102046

loop_
_symmetry_equiv_pos_as_xyz
'x, y, z'
'x, -y, z+1/2'
'x+1/2, y+1/2, z'
'x+1/2, -y+1/2, z+1/2'

loop_
_atom_site_label
_atom_site_type_symbol
_atom_site_fract_x
_atom_site_fract_y
_atom_site_fract_z
_atom_site_U_iso_or_equiv
_atom_site_adp_type
_atom_site_occupancy
_atom_site_symmetry_multiplicity
_atom_site_calc_flag
_atom_site_refinement_flags
_atom_site_disorder_assembly
_atom_site_disorder_group
As1 As 0.78451(6) 0.78261(18) 0.33549(13) 0.0033(2) Uani 1 1 d . . .
Se1 Se 0.74415(5) 0.78369(13) 0.73604(9) 0.00264(17) Uani 1 1 d . . .
Se2 Se 0.98992(6) 0.76364(16) 0.49276(10) 0.00347(14) Uani 1 1 d . . .
Li1 Li 0.0000(14) 0.741(3) 1.001(3) 0.015(2) Uiso 1 1 d . . .

loop_
_atom_site_aniso_label
_atom_site_aniso_U_11
_atom_site_aniso_U_22
_atom_site_aniso_U_33
_atom_site_aniso_U_23
_atom_site_aniso_U_13
_atom_site_aniso_U_12
As1 0.0029(2) 0.0045(5) 0.0023(2) -0.0001(4) 0.00095(17) 0.0000(3)
Se1 0.0039(2) 0.0016(4) 0.00306(19) 0.0001(4) 0.00207(16) -0.0005(4)
Se2 0.0034(2) 0.0030(3) 0.0040(2) 0.0007(3) 0.00152(16) 0.0013(3)

loop_
_atom_type_symbol
_atom_type_description
_atom_type_scat_dispersion_real
_atom_type_scat_dispersion_imag
_atom_type_scat_source
Li Li -0.0003 0.0001 'International Tables Vol C Tables 4.2.6.8 and 6.1.1.4'
As As 0.0499 2.0058 'International Tables Vol C Tables 4.2.6.8 and 6.1.1.4'
Se Se -0.0929 2.2259 'International Tables Vol C Tables 4.2.6.8 and 6.1.1.4'

loop_
_geom_angle_atom_site_label_1
_geom_angle_atom_site_label_2
_geom_angle_atom_site_label_3
_geom_angle
_geom_angle_site_symmetry_1
_geom_angle_site_symmetry_3
_geom_angle_publ_flag
Se2 As1 Se1 103.57(4) . . ?
Se2 As1 Se1 102.75(5) . 2_574 ?
Se1 As1 Se1 96.06(4) . 2_574 ?
As1 Se1 As1 96.33(4) . 2_575 ?
As1 Se1 Li1 98.0(3) . 4_564 ?
As1 Se1 Li1 103.8(4) 2_575 4_564 ?
As1 Se1 Li1 84.0(3) . 1_655 ?
As1 Se1 Li1 83.3(4) 2_575 1_655 ?
Li1 Se1 Li1 172.21(18) 4_564 1_655 ?
As1 Se2 Li1 89.8(3) . 2_674 ?
As1 Se2 Li1 89.6(3) . 1_655 ?
Li1 Se2 Li1 92.5(5) 2_674 1_655 ?
As1 Se2 Li1 95.4(3) . 1_654 ?
Li1 Se2 Li1 92.4(5) 2_674 1_654 ?
Li1 Se2 Li1 173.0(7) 1_655 1_654 ?
As1 Se2 Li1 94.9(3) . 2_664 ?
Li1 Se2 Li1 175.3(6) 2_674 2_664 ?
Li1 Se2 Li1 87.4(5) 1_655 2_664 ?
Li1 Se2 Li1 87.3(5) 1_654 2_664 ?
Se2 Li1 Se1 95.2(5) 2_475 4_465 ?
Se2 Li1 Se2 87.4(5) 2_475 1_455 ?
Se1 Li1 Se2 95.1(5) 4_465 1_455 ?
Se2 Li1 Se2 87.3(5) 2_475 1_456 ?
Se1 Li1 Se2 89.9(5) 4_465 1_456 ?
Se2 Li1 Se2 173.0(7) 1_455 1_456 ?
Se2 Li1 Se2 175.3(6) 2_475 2_465 ?
Se1 Li1 Se2 89.5(5) 4_465 2_465 ?
Se2 Li1 Se2 92.5(5) 1_455 2_465 ?
Se2 Li1 Se2 92.4(5) 1_456 2_465 ?
Se2 Li1 Se1 83.0(5) 2_475 1_455 ?
Se1 Li1 Se1 177.3(7) 4_465 1_455 ?
Se2 Li1 Se1 82.7(4) 1_455 1_455 ?
Se2 Li1 Se1 92.1(5) 1_456 1_455 ?
Se2 Li1 Se1 92.3(5) 2_465 1_455 ?

loop_
_geom_bond_atom_site_label_1
_geom_bond_atom_site_label_2
_geom_bond_distance
_geom_bond_site_symmetry_2
_geom_bond_publ_flag
As1 Se2 2.3266(10) . ?
As1 Se1 2.4617(9) . ?
As1 Se1 2.4724(9) 2_574 ?
Se1 As1 2.4724(9) 2_575 ?
Se1 Li1 2.765(16) 4_564 ?
Se1 Li1 2.911(16) 1_655 ?
Se2 Li1 2.746(19) 2_674 ?
Se2 Li1 2.780(16) 1_655 ?
Se2 Li1 2.783(16) 1_654 ?
Se2 Li1 2.800(19) 2_664 ?
Li1 Se2 2.746(19) 2_475 ?
Li1 Se1 2.765(16) 4_465 ?
Li1 Se2 2.780(16) 1_455 ?
Li1 Se2 2.783(16) 1_456 ?
Li1 Se2 2.800(19) 2_465 ?
Li1 Se1 2.911(16) 1_455 ?
